data_1542245
loop_
_publ_author_name
'Sillen, L.G.'
'Pettersson, R.'

_publ_section_title
;
 Die Kristallstruktur von Pb2 Cl2 C O3 (Phosgenit) und Pb2 Br2 C O3
;
_journal_name_full Naturwissenschaften
_journal_page_first 41
_journal_page_last 41
_journal_volume 32
_journal_year 1944
_chemical_formula_sum 'C Br2 O3 Pb2'
_chemical_name_systematic 'Pb2 Br2 (C O3)'
_space_group_IT_number 127
_symmetry_space_group_name_Hall '-P 4 2ab'
_symmetry_space_group_name_H-M 'P 4/m b m'
_cell_angle_alpha 90
_cell_angle_beta 90
_cell_angle_gamma 90
_cell_formula_units_Z 4
_cell_length_a 8.337
_cell_length_b 8.337
_cell_length_c 9.056
_cell_volume 629.442
_citation_journal_id_ASTM NATWAY
_cod_data_source_file Sillen_NATWAY_1944_1155.cif
_cod_data_source_block C1Br2O3Pb2
_cod_original_cell_volume 629.4424
_cod_original_formula_sum 'C1 Br2 O3 Pb2'
_cod_database_code 1542245

loop_
_symmetry_equiv_pos_as_xyz
x,y,z
-y,x,z
-x,-y,z
y,-x,z
x+1/2,-y+1/2,-z
y+1/2,x+1/2,-z
-x+1/2,y+1/2,-z
-y+1/2,-x+1/2,-z
-x,-y,-z
y,-x,-z
x,y,-z
-y,x,-z
-x-1/2,y-1/2,z
-y-1/2,-x-1/2,z
x-1/2,-y-1/2,z
y-1/2,x-1/2,z

loop_
_atom_site_label
_atom_site_type_symbol
_atom_site_fract_x
_atom_site_fract_y
_atom_site_fract_z
_atom_site_occupancy
_atom_site_U_iso_or_equiv
Br1 Br-1 0 0 0.215 1 0.0
C1 C+4 0.328 0.828 0 1 0.0
O2 O-2 0.381 0.881 0.12 1 0.0
Br2 Br-1 0.335 0.835 0.5 1 0.0
Pb1 Pb+2 0.16 0.66 0.254 1 0.0
O1 O-2 0.222 0.722 0 1 0.0
